data_4074929
loop_
_publ_author_name
'Kim, Dong-Ha'
'Ohshita, Joji'
'Lee, Kwang-Hoi'
'Kunugi, Yoshihito'
'Kunai, Atsutaka'

_publ_section_title
;
 Synthesis of \p-Conjugated Oligomers Containing Dithienosilole Units
;
_journal_coden_ASTM ORGND7
_journal_issue 6
_journal_name_full Organometallics
_journal_page_first 1511
_journal_page_last 1516
_journal_paper_doi 10.1021/om0510122
_journal_volume 25
_journal_year 2006
_chemical_formula_moiety 'C42 H30 S6 Si2 '
_chemical_formula_sum 'C42 H30 S6 Si2'
_chemical_formula_weight 783.23
_space_group_IT_number 2
_symmetry_cell_setting triclinic
_symmetry_Int_Tables_number 2
_symmetry_space_group_name_Hall '-P 1'
_symmetry_space_group_name_H-M 'P -1'
_cell_angle_alpha 68.413(2)
_cell_angle_beta 81.359(5)
_cell_angle_gamma 83.288(3)
_cell_formula_units_Z 1
_cell_length_a 9.3886(5)
_cell_length_b 10.5077(1)
_cell_length_c 12.4065(6)
_cell_measurement_reflns_used 6471
_cell_measurement_temperature 223.1
_cell_measurement_theta_max 27.4
_cell_measurement_theta_min 2.1
_cell_volume 1122.64(8)
_computing_cell_refinement PROCESS-AUTO
_computing_data_collection PROCESS-AUTO
_computing_data_reduction CrystalStructure
_computing_publication_material 'CrystalStructure 3.6.0'
_computing_structure_refinement CRYSTALS
_computing_structure_solution SIR92
_diffrn_detector_area_resol_mean 10.00
_diffrn_measured_fraction_theta_full 0.9794
_diffrn_measured_fraction_theta_max 0.9794
_diffrn_measurement_device_type 'Rigaku RAXIS-RAPID'
_diffrn_measurement_method \w
_diffrn_radiation_type 'Mo K\a'
_diffrn_radiation_wavelength 0.7107
_diffrn_reflns_av_R_equivalents 0.027
_diffrn_reflns_limit_h_max 12
_diffrn_reflns_limit_h_min -12
_diffrn_reflns_limit_k_max 13
_diffrn_reflns_limit_k_min -12
_diffrn_reflns_limit_l_max 16
_diffrn_reflns_limit_l_min -15
_diffrn_reflns_number 10174
_diffrn_reflns_theta_full 27.48
_diffrn_reflns_theta_max 27.48
_exptl_absorpt_coefficient_mu 0.384
_exptl_absorpt_correction_type none
_exptl_crystal_colour red
_exptl_crystal_density_diffrn 1.158
_exptl_crystal_density_method 'not measured'
_exptl_crystal_description block
_exptl_crystal_F_000 406.00
_exptl_crystal_size_max 0.35
_exptl_crystal_size_mid 0.35
_exptl_crystal_size_min 0.15
_refine_diff_density_max 3.73
_refine_diff_density_min -0.84
_refine_ls_extinction_coef 70(7)
_refine_ls_extinction_method 'Larson (1970) Crystallographic Computing eq. 22'
_refine_ls_goodness_of_fit_ref 17.068
_refine_ls_hydrogen_treatment refall
_refine_ls_number_parameters 242
_refine_ls_number_reflns 8452
_refine_ls_R_factor_gt 0.0790
_refine_ls_shift/su_max 0.0000
_refine_ls_structure_factor_coef F
_refine_ls_weighting_details 'w = 1.0'
_refine_ls_weighting_scheme unit
_refine_ls_wR_factor_ref 0.1570
_reflns_number_gt 8452
_reflns_number_total 10174
_reflns_threshold_expression F^2^>2.0\s(F^2^)
_cod_data_source_file om0510122si20060119_091244.cif
_cod_data_source_block '_DTS-dimer-2______________'
_cod_original_formula_sum 'C42 H30 S6 Si2 '
_cod_database_code 4074929

loop_
_symmetry_equiv_pos_site_id
_symmetry_equiv_pos_as_xyz
1 +X,+Y,+Z
2 -X,-Y,-Z

loop_
_atom_site_label
_atom_site_type_symbol
_atom_site_fract_x
_atom_site_fract_y
_atom_site_fract_z
_atom_site_U_iso_or_equiv
_atom_site_adp_type
_atom_site_occupancy
_atom_site_symmetry_multiplicity
_atom_site_calc_flag
_atom_site_refinement_flags
S(1) S 0.3776(2) -0.0703(2) 0.6612(1) 0.0447(5) Uani 1.00 1 d .
S(2) S 0.4981(2) 0.2825(2) 0.5259(1) 0.0449(5) Uani 1.00 1 d .
S(3) S 0.2435(2) -0.3399(2) 0.8043(2) 0.0541(6) Uani 1.00 1 d .
Si(1) Si 0.1704(2) 0.2153(2) 0.8150(2) 0.0385(5) Uani 1.00 1 d .
C(1) C 0.2611(7) -0.1675(6) 0.7778(6) 0.041(2) Uani 1.00 1 d .
C(2) C 0.1891(7) -0.0897(7) 0.8375(6) 0.044(2) Uani 1.00 1 d .
C(3) C 0.2238(7) 0.0484(6) 0.7924(6) 0.039(2) Uani 1.00 1 d .
C(4) C 0.3262(7) 0.0738(6) 0.6961(5) 0.038(2) Uani 1.00 1 d .
C(5) C 0.3685(7) 0.2120(6) 0.6413(5) 0.037(2) Uani 1.00 1 d .
C(6) C 0.2990(6) 0.3083(6) 0.6865(5) 0.037(2) Uani 1.00 1 d .
C(7) C 0.3515(6) 0.4380(6) 0.6275(5) 0.038(2) Uani 1.00 1 d .
C(8) C 0.4608(7) 0.4434(6) 0.5381(5) 0.038(2) Uani 1.00 1 d .
C(9) C -0.0239(7) 0.2687(8) 0.8009(7) 0.049(2) Uani 1.00 1 d .
C(10) C -0.075(1) 0.404(1) 0.763(1) 0.118(5) Uani 1.00 1 d .
C(11) C -0.218(1) 0.443(1) 0.752(1) 0.124(5) Uani 1.00 1 d .
C(12) C -0.3116(9) 0.345(1) 0.779(1) 0.085(4) Uani 1.00 1 d .
C(13) C -0.266(1) 0.211(1) 0.814(1) 0.088(4) Uani 1.00 1 d .
C(14) C -0.1251(9) 0.173(1) 0.8263(8) 0.073(3) Uani 1.00 1 d .
C(15) C 0.2197(6) 0.2171(6) 0.9543(6) 0.039(2) Uani 1.00 1 d .
C(16) C 0.3509(8) 0.1563(8) 0.9921(7) 0.051(2) Uani 1.00 1 d .
C(17) C 0.3900(9) 0.1535(9) 1.0930(8) 0.063(3) Uani 1.00 1 d .
C(18) C 0.2957(9) 0.2116(9) 1.1631(7) 0.065(3) Uani 1.00 1 d .
C(19) C 0.1688(8) 0.2748(9) 1.1281(7) 0.063(3) Uani 1.00 1 d .
C(20) C 0.1296(7) 0.2792(7) 1.0234(7) 0.050(2) Uani 1.00 1 d .
C(21) C 0.373(1) -0.4256(9) 0.901(1) 0.086(3) Uani 1.00 1 d .
H(1) H 0.1211 -0.1253 0.9043 0.055 Uiso 1.00 1 c R
H(2) H 0.3153 0.5158 0.6473 0.047 Uiso 1.00 1 c R
H(3) H -0.0076 0.4730 0.7413 0.152 Uiso 1.00 1 c R
H(4) H -0.2510 0.5374 0.7259 0.158 Uiso 1.00 1 c R
H(5) H -0.4116 0.3709 0.7757 0.110 Uiso 1.00 1 c R
H(6) H -0.3329 0.1440 0.8303 0.104 Uiso 1.00 1 c R
H(7) H -0.0937 0.0784 0.8517 0.083 Uiso 1.00 1 c R
H(8) H 0.4150 0.1158 0.9450 0.064 Uiso 1.00 1 c R
H(9) H 0.4811 0.1117 1.1166 0.079 Uiso 1.00 1 c R
H(10) H 0.3211 0.2073 1.2357 0.083 Uiso 1.00 1 c R
H(11) H 0.1063 0.3166 1.1751 0.083 Uiso 1.00 1 c R
H(12) H 0.0403 0.3247 0.9985 0.064 Uiso 1.00 1 c R
H(13) H 0.4624 -0.4369 0.8572 0.101 Uiso 1.00 1 c R
H(14) H 0.3417 -0.5130 0.9509 0.101 Uiso 1.00 1 c R
H(15) H 0.3846 -0.3729 0.9466 0.101 Uiso 1.00 1 c R

loop_
_atom_site_aniso_label
_atom_site_aniso_U_11
_atom_site_aniso_U_22
_atom_site_aniso_U_33
_atom_site_aniso_U_12
_atom_site_aniso_U_13
_atom_site_aniso_U_23
S(1) 0.058(1) 0.0351(8) 0.0449(9) -0.0018(7) 0.0011(8) -0.0214(7)
S(2) 0.057(1) 0.0344(8) 0.0431(9) -0.0053(7) 0.0111(7) -0.0188(7)
S(3) 0.063(1) 0.0365(9) 0.070(1) -0.0083(8) -0.0066(9) -0.0269(9)
Si(1) 0.0345(9) 0.0365(9) 0.049(1) -0.0056(7) 0.0042(7) -0.0227(8)
C(1) 0.047(3) 0.034(3) 0.048(4) -0.008(3) -0.005(3) -0.020(3)
C(2) 0.041(3) 0.043(4) 0.054(4) -0.010(3) 0.002(3) -0.023(3)
C(3) 0.039(3) 0.037(3) 0.047(4) -0.005(3) 0.001(3) -0.022(3)
C(4) 0.045(3) 0.034(3) 0.039(3) -0.002(3) -0.004(3) -0.020(3)
C(5) 0.042(3) 0.035(3) 0.036(3) -0.003(2) -0.000(3) -0.016(3)
C(6) 0.038(3) 0.035(3) 0.039(3) -0.002(2) -0.000(3) -0.018(3)
C(7) 0.041(3) 0.035(3) 0.040(3) 0.002(3) -0.002(3) -0.019(3)
C(8) 0.044(3) 0.032(3) 0.038(3) -0.001(2) -0.002(3) -0.016(3)
C(9) 0.040(3) 0.059(4) 0.059(4) -0.006(3) 0.001(3) -0.036(4)
C(10) 0.053(5) 0.070(7) 0.26(2) 0.008(5) -0.039(7) -0.083(9)
C(11) 0.060(6) 0.092(8) 0.24(2) 0.030(6) -0.046(8) -0.09(1)
C(12) 0.042(5) 0.13(1) 0.104(8) 0.004(5) -0.011(5) -0.067(8)
C(13) 0.049(5) 0.104(8) 0.106(8) -0.021(5) -0.012(5) -0.026(7)
C(14) 0.050(5) 0.073(6) 0.085(6) -0.014(4) -0.005(4) -0.014(5)
C(15) 0.036(3) 0.036(3) 0.046(4) -0.012(2) 0.007(3) -0.019(3)
C(16) 0.048(4) 0.055(4) 0.057(4) 0.000(3) -0.004(3) -0.029(4)
C(17) 0.058(5) 0.066(5) 0.073(6) 0.006(4) -0.017(4) -0.035(5)
C(18) 0.065(5) 0.084(6) 0.059(5) -0.015(4) -0.007(4) -0.038(5)
C(19) 0.050(4) 0.091(6) 0.067(5) -0.005(4) 0.003(4) -0.053(5)
C(20) 0.038(3) 0.057(4) 0.065(5) -0.007(3) 0.005(3) -0.035(4)
C(21) 0.081(6) 0.045(5) 0.127(9) -0.006(4) -0.037(6) -0.013(5)

loop_
_atom_type_symbol
_atom_type_description
_atom_type_scat_dispersion_real
_atom_type_scat_dispersion_imag
_atom_type_scat_source
C C 0.003 0.002
;
International Tables for Crystallography
(1992, Vol. C, Tables 4.2.6.8 and 6.1.1.4)
;
H H 0.000 0.000
;
International Tables for Crystallography
(1992, Vol. C, Table 6.1.1.4)
;
S S 0.125 0.123
;
International Tables for Crystallography
(1992, Vol. C, Tables 4.2.6.8 and 6.1.1.4)
;
Si Si 0.082 0.070
;
International Tables for Crystallography
(1992, Vol. C, Tables 4.2.6.8 and 6.1.1.4)
;

loop_
_geom_angle_atom_site_label_1
_geom_angle_atom_site_label_2
_geom_angle_atom_site_label_3
_geom_angle
S(1) C(1) S(3) 121.4(4)
S(1) C(1) C(2) 110.9(5)
C(4) S(1) C(1) 91.2(3)
S(1) C(4) C(3) 112.1(5)
S(1) C(4) C(5) 131.3(5)
S(2) C(5) C(4) 130.6(5)
S(2) C(5) C(6) 112.1(4)
C(8) S(2) C(5) 91.4(3)
S(2) C(8) C(7) 110.3(4)
S(3) C(1) C(2) 127.7(5)
C(21) S(3) C(1) 103.3(4)
Si(1) C(3) C(2) 140.9(5)
Si(1) C(3) C(4) 107.5(4)
C(6) Si(1) C(3) 91.6(3)
C(9) Si(1) C(3) 112.3(4)
C(15) Si(1) C(3) 113.3(3)
Si(1) C(6) C(5) 107.0(4)
Si(1) C(6) C(7) 140.9(6)
C(9) Si(1) C(6) 115.4(3)
C(15) Si(1) C(6) 112.1(3)
Si(1) C(9) C(10) 122.4(7)
Si(1) C(9) C(14) 121.3(6)
C(15) Si(1) C(9) 111.0(3)
Si(1) C(15) C(16) 119.9(6)
Si(1) C(15) C(20) 122.6(5)
C(1) C(2) C(3) 114.3(6)
C(2) C(3) C(4) 111.5(6)
C(3) C(4) C(5) 116.5(6)
C(4) C(5) C(6) 117.3(5)
C(5) C(6) C(7) 111.9(5)
C(6) C(7) C(8) 114.3(6)
C(14) C(9) C(10) 116.4(7)
C(9) C(10) C(11) 122(1)
C(9) C(14) C(13) 121.5(9)
C(10) C(11) C(12) 118(1)
C(11) C(12) C(13) 121.0(9)
C(12) C(13) C(14) 120(1)
C(20) C(15) C(16) 117.5(7)
C(15) C(16) C(17) 121.9(8)
C(15) C(20) C(19) 120.7(6)
C(16) C(17) C(18) 119.6(8)
C(17) C(18) C(19) 120.3(9)
C(18) C(19) C(20) 120.0(9)
S(3) C(21) H(13) 109.1690
S(3) C(21) H(14) 109.6955
S(3) C(21) H(15) 109.5484
C(1) C(2) H(1) 122.9101
H(1) C(2) C(3) 122.7537
C(6) C(7) H(2) 122.7879
H(2) C(7) C(8) 122.8721
C(9) C(10) H(3) 118.6650
C(9) C(14) H(7) 118.6809
H(3) C(10) C(11) 119.1450
C(10) C(11) H(4) 120.8815
H(4) C(11) C(12) 120.5329
C(11) C(12) H(5) 119.0977
C(12) C(13) H(6) 119.4914
H(5) C(12) C(13) 119.8783
C(13) C(14) H(7) 119.8336
H(6) C(13) C(14) 120.1487
C(15) C(16) H(8) 118.6773
C(15) C(20) H(12) 119.5003
H(8) C(16) C(17) 119.3891
C(16) C(17) H(9) 120.1989
H(9) C(17) C(18) 120.1824
C(17) C(18) H(10) 120.1509
C(18) C(19) H(11) 119.9264
H(10) C(18) C(19) 119.5591
C(19) C(20) H(12) 119.8436
H(11) C(19) C(20) 120.0988
H(14) C(21) H(13) 109.4692
H(15) C(21) H(13) 109.4728
H(15) C(21) H(14) 109.4721

loop_
_geom_bond_atom_site_label_1
_geom_bond_atom_site_label_2
_geom_bond_distance
S(1) C(1) 1.740(6)
S(1) C(4) 1.722(7)
S(2) C(5) 1.728(6)
S(2) C(8) 1.743(7)
S(3) C(1) 1.741(7)
S(3) C(21) 1.76(1)
Si(1) C(3) 1.876(7)
Si(1) C(6) 1.872(6)
Si(1) C(9) 1.859(7)
Si(1) C(15) 1.862(8)
C(1) C(2) 1.36(1)
C(2) C(3) 1.408(9)
C(3) C(4) 1.380(9)
C(4) C(5) 1.434(8)
C(5) C(6) 1.38(1)
C(6) C(7) 1.396(8)
C(7) C(8) 1.383(8)
C(9) C(10) 1.38(1)
C(9) C(14) 1.38(1)
C(10) C(11) 1.37(1)
C(11) C(12) 1.35(2)
C(12) C(13) 1.35(2)
C(13) C(14) 1.35(1)
C(15) C(16) 1.384(9)
C(15) C(20) 1.39(1)
C(16) C(17) 1.35(1)
C(17) C(18) 1.40(1)
C(18) C(19) 1.34(1)
C(19) C(20) 1.39(1)
C(2) H(1) 0.9500
C(7) H(2) 0.9501
C(10) H(3) 0.9500
C(11) H(4) 0.9500
C(12) H(5) 0.9500
C(13) H(6) 0.9500
C(14) H(7) 0.9500
C(16) H(8) 0.9500
C(17) H(9) 0.9500
C(18) H(10) 0.9500
C(19) H(11) 0.9500
C(20) H(12) 0.9500
C(21) H(13) 0.9500
C(21) H(14) 0.9500
C(21) H(15) 0.9500

loop_
_geom_contact_atom_site_label_1
_geom_contact_atom_site_label_2
_geom_contact_distance
_geom_contact_site_symmetry_2
S(1) S(3) 3.037(2) .
S(1) C(2) 2.560(7) .
S(1) C(3) 2.580(7) .
S(1) C(5) 2.878(7) .
S(2) C(4) 2.876(6) .
S(2) C(6) 2.588(6) .
S(2) C(7) 2.573(7) .
S(3) C(2) 2.786(8) .
Si(1) C(2) 3.099(8) .
Si(1) C(4) 2.642(7) .
Si(1) C(5) 2.634(6) .
Si(1) C(7) 3.084(6) .
Si(1) C(10) 2.84(1) .
Si(1) C(14) 2.835(9) .
Si(1) C(16) 2.821(8) .
Si(1) C(20) 2.865(9) .
C(1) C(3) 2.32(1) .
C(1) C(4) 2.473(9) .
C(1) C(21) 2.75(1) .
C(2) C(4) 2.304(8) .
C(3) C(5) 2.393(8) .
C(3) C(6) 2.687(8) .
C(3) C(9) 3.102(9) .
C(3) C(14) 3.41(1) .
C(3) C(15) 3.12(1) .
C(3) C(16) 3.48(1) .
C(4) C(6) 2.408(9) .
C(5) C(7) 2.305(9) .
C(5) C(8) 2.483(8) .
C(6) C(8) 2.335(8) .
C(6) C(9) 3.154(9) .
C(6) C(15) 3.097(9) .
C(9) C(11) 2.41(1) .
C(9) C(12) 2.75(1) .
C(9) C(13) 2.38(1) .
C(9) C(15) 3.07(1) .
C(9) C(20) 3.34(1) .
C(10) C(12) 2.34(1) .
C(10) C(13) 2.70(2) .
C(10) C(14) 2.35(1) .
C(11) C(13) 2.35(2) .
C(11) C(14) 2.72(2) .
C(12) C(14) 2.34(1) .
C(15) C(17) 2.39(1) .
C(15) C(18) 2.77(1) .
C(15) C(19) 2.41(1) .
C(16) C(18) 2.37(1) .
C(16) C(19) 2.74(1) .
C(16) C(20) 2.37(1) .
C(17) C(19) 2.38(1) .
C(17) C(20) 2.74(1) .
C(18) C(20) 2.36(1) .
S(1) H(1) 3.4770 .
S(2) H(2) 3.4903 .
S(3) H(1) 2.9946 .
S(3) H(2) 2.8442 54501
S(3) H(3) 3.5785 54501
S(3) H(13) 2.2620 .
S(3) H(14) 2.2683 .
S(3) H(15) 2.2666 .
Si(1) H(1) 3.4006 .
Si(1) H(2) 3.3868 .
Si(1) H(3) 2.9223 .
Si(1) H(7) 2.9038 .
Si(1) H(8) 2.8773 .
Si(1) H(12) 2.9592 .
C(1) H(1) 2.0362 .
C(1) H(13) 3.1326 .
C(1) H(14) 3.5324 .
C(1) H(15) 2.6852 .
C(2) H(7) 3.0314 .
C(2) H(15) 3.2507 .
C(3) H(1) 2.0812 .
C(3) H(7) 2.9692 .
C(3) H(8) 3.0999 .
C(4) H(1) 3.1981 .
C(4) H(8) 3.5045 .
C(5) H(2) 3.1990 .
C(6) H(2) 2.0710 .
C(6) H(3) 3.2947 .
C(6) H(5) 3.3014 65501
C(6) H(8) 3.3654 .
C(7) H(3) 3.4869 .
C(7) H(5) 2.9556 65501
C(8) H(2) 2.0591 .
C(8) H(5) 3.1470 65501
C(9) H(3) 2.0134 .
C(9) H(4) 3.2623 .
C(9) H(6) 3.2377 .
C(9) H(7) 2.0189 .
C(9) H(12) 2.8820 .
C(10) H(4) 2.0298 .
C(10) H(5) 3.1966 .
C(10) H(7) 3.2059 .
C(10) H(12) 3.0582 .
C(11) H(3) 2.0129 .
C(11) H(5) 1.9915 .
C(11) H(6) 3.1977 .
C(11) H(13) 3.3816 46501
C(12) H(3) 3.1935 .
C(12) H(4) 2.0054 .
C(12) H(6) 1.9943 .
C(12) H(7) 3.1930 .
C(12) H(8) 3.5819 45501
C(12) H(13) 3.2499 46501
C(13) H(4) 3.2041 .
C(13) H(5) 1.9981 .
C(13) H(7) 1.9969 .
C(13) H(8) 3.2677 45501
C(14) H(1) 3.5843 .
C(14) H(3) 3.2063 .
C(14) H(5) 3.1925 .
C(14) H(6) 2.0000 .
C(15) H(8) 2.0197 .
C(15) H(9) 3.2421 .
C(15) H(11) 3.2708 .
C(15) H(12) 2.0365 .
C(15) H(14) 3.1646 56501
C(16) H(5) 3.4908 65501
C(16) H(6) 3.3426 65501
C(16) H(9) 1.9996 .
C(16) H(10) 3.2251 .
C(16) H(12) 3.2353 .
C(16) H(14) 3.3136 56501
C(17) H(8) 1.9917 .
C(17) H(10) 2.0447 .
C(17) H(11) 3.2357 .
C(17) H(14) 3.3039 56501
C(18) H(8) 3.2280 .
C(18) H(9) 2.0450 .
C(18) H(11) 1.9955 .
C(18) H(12) 3.2171 .
C(18) H(14) 3.1356 56501
C(19) H(9) 3.2297 .
C(19) H(10) 1.9919 .
C(19) H(12) 2.0325 .
C(19) H(14) 2.9335 56501
C(20) H(8) 3.2318 .
C(20) H(10) 3.2214 .
C(20) H(11) 2.0350 .
C(20) H(14) 2.9284 56501
C(21) H(2) 3.5487 54501
C(21) H(5) 3.4019 64501
H(2) S(3) 2.8442 56501
H(2) C(21) 3.5487 56501
H(3) S(3) 3.5785 56501
H(5) C(6) 3.3014 45501
H(5) C(7) 2.9556 45501
H(5) C(8) 3.1470 45501
H(5) C(16) 3.4908 45501
H(5) C(21) 3.4019 46501
H(6) C(16) 3.3426 45501
H(8) C(12) 3.5819 65501
H(8) C(13) 3.2677 65501
H(13) C(11) 3.3816 64501
H(13) C(12) 3.2499 64501
H(14) C(15) 3.1646 54501
H(14) C(16) 3.3136 54501
H(14) C(17) 3.3039 54501
H(14) C(18) 3.1356 54501
H(14) C(19) 2.9335 54501
H(14) C(20) 2.9284 54501

loop_
_geom_torsion_atom_site_label_1
_geom_torsion_atom_site_label_2
_geom_torsion_atom_site_label_3
_geom_torsion_atom_site_label_4
_geom_torsion
C(4) S(1) C(1) S(3) 178.4(4)
C(4) S(1) C(1) C(2) 0.1(4)
C(1) S(1) C(4) C(3) -0.3(5)
C(1) S(1) C(4) C(5) -178.5(7)
C(8) S(2) C(5) C(4) -178.2(6)
C(8) S(2) C(5) C(6) 0.5(5)
C(5) S(2) C(8) C(7) -0.6(5)
C(21) S(3) C(1) S(1) 91.4(4)
C(21) S(3) C(1) C(2) -90.5(7)
C(6) Si(1) C(3) C(2) -176.4(9)
C(6) Si(1) C(3) C(4) -0.5(5)
C(9) Si(1) C(3) C(2) -58.1(9)
C(9) Si(1) C(3) C(4) 117.9(5)
C(15) Si(1) C(3) C(2) 68.7(9)
C(15) Si(1) C(3) C(4) -115.4(5)
C(3) Si(1) C(6) C(5) -0.8(5)
C(3) Si(1) C(6) C(7) -176.0(8)
C(9) Si(1) C(6) C(5) -116.5(4)
C(9) Si(1) C(6) C(7) 68.3(9)
C(15) Si(1) C(6) C(5) 115.2(5)
C(15) Si(1) C(6) C(7) -60.0(8)
C(3) Si(1) C(9) C(10) -150(1)
C(3) Si(1) C(9) C(14) 28.1(8)
C(6) Si(1) C(9) C(10) -47(1)
C(6) Si(1) C(9) C(14) 131.2(7)
C(15) Si(1) C(9) C(10) 81(1)
C(15) Si(1) C(9) C(14) -100.0(8)
C(3) Si(1) C(15) C(16) 40.2(6)
C(3) Si(1) C(15) C(20) -140.5(5)
C(6) Si(1) C(15) C(16) -61.8(6)
C(6) Si(1) C(15) C(20) 117.6(5)
C(9) Si(1) C(15) C(16) 167.7(5)
C(9) Si(1) C(15) C(20) -13.0(6)
S(1) C(1) C(2) C(3) 0.2(7)
S(3) C(1) C(2) C(3) -178.0(6)
C(1) C(2) C(3) Si(1) 175.4(7)
C(1) C(2) C(3) C(4) -0.5(9)
Si(1) C(3) C(4) S(1) -176.7(4)
Si(1) C(3) C(4) C(5) 1.7(8)
C(2) C(3) C(4) S(1) 0.5(8)
C(2) C(3) C(4) C(5) 179.0(6)
S(1) C(4) C(5) S(2) -5(1)
S(1) C(4) C(5) C(6) 175.5(6)
C(3) C(4) C(5) S(2) 176.0(6)
C(3) C(4) C(5) C(6) -2.6(9)
S(2) C(5) C(6) Si(1) -176.9(4)
S(2) C(5) C(6) C(7) -0.2(6)
C(4) C(5) C(6) Si(1) 2.0(8)
C(4) C(5) C(6) C(7) 178.7(6)
Si(1) C(6) C(7) C(8) 174.7(7)
C(5) C(6) C(7) C(8) -0.4(8)
C(6) C(7) C(8) S(2) 0.7(8)
Si(1) C(9) C(10) C(11) 179(1)
C(14) C(9) C(10) C(11) 1(1)
Si(1) C(9) C(14) C(13) -178.9(9)
C(10) C(9) C(14) C(13) 0(1)
C(9) C(10) C(11) C(12) 0(2)
C(10) C(11) C(12) C(13) -1(1)
C(11) C(12) C(13) C(14) 2(1)
C(12) C(13) C(14) C(9) -1(1)
Si(1) C(15) C(16) C(17) -179.0(6)
C(20) C(15) C(16) C(17) 1(1)
Si(1) C(15) C(20) C(19) 178.2(6)
C(16) C(15) C(20) C(19) -2(1)
C(15) C(16) C(17) C(18) 0(1)
C(16) C(17) C(18) C(19) -2(1)
C(17) C(18) C(19) C(20) 1(1)
C(18) C(19) C(20) C(15) 0(1)
